data_4513359
loop_
_publ_author_name
'Das, Lakshmi Kanta'
'Diaz, Carmen'
'Ghosh, Ashutosh'

_publ_section_title
;
 Antiferromagnetic Mixed-Valence Cu(I)--Cu(II) Two-Dimensional
 Coordination Polymers Constructed by Double Oximato Bridged Cu(II) Dimers
 and CuISCN Based One-Dimensional Anionic Chains
;
_journal_issue 8
_journal_name_full 'Crystal Growth &amp; Design'
_journal_page_first 3939
_journal_paper_doi 10.1021/acs.cgd.5b00560
_journal_volume 15
_journal_year 2015
_chemical_formula_sum 'C21 H42.5 Cl2 Cu2 N6 O10.5'
_chemical_formula_weight 745.09
_chemical_name_systematic
;
 ?
;
_space_group_IT_number 19
_symmetry_cell_setting orthorhombic
_symmetry_space_group_name_Hall 'P 2ac 2ab'
_symmetry_space_group_name_H-M 'P 21 21 21'
_atom_sites_solution_hydrogens geom
_atom_sites_solution_primary direct
_atom_sites_solution_secondary difmap
_audit_creation_method SHELXL-97
_cell_angle_alpha 90.00
_cell_angle_beta 90.00
_cell_angle_gamma 90.00
_cell_formula_units_Z 4
_cell_length_a 7.8532(4)
_cell_length_b 18.8955(8)
_cell_length_c 22.8742(10)
_cell_measurement_reflns_used 38758
_cell_measurement_temperature 293(2)
_cell_measurement_theta_max 25.08
_cell_measurement_theta_min 1.40
_cell_volume 3394.3(3)
_computing_cell_refinement 'Bruker SMART'
_computing_data_collection 'Bruker SMART'
_computing_data_reduction 'Bruker SAINT'
_computing_molecular_graphics 'Ortep-3 for Windows (Farrugia, 1997)'
_computing_publication_material 'WINGX V1.80.03'
_computing_structure_refinement 'SHELXL-97 (Sheldrick, 1997)'
_computing_structure_solution 'SHELXS-97 (Sheldrick, 1990)'
_diffrn_ambient_temperature 293(2)
_diffrn_measured_fraction_theta_full 0.998
_diffrn_measured_fraction_theta_max 0.998
_diffrn_radiation_monochromator graphite
_diffrn_radiation_source 'fine-focus sealed tube'
_diffrn_radiation_type MoK\a
_diffrn_radiation_wavelength 0.71073
_diffrn_reflns_av_R_equivalents 0.0466
_diffrn_reflns_av_unetI/netI 0.0358
_diffrn_reflns_limit_h_max 9
_diffrn_reflns_limit_h_min -9
_diffrn_reflns_limit_k_max 22
_diffrn_reflns_limit_k_min -22
_diffrn_reflns_limit_l_max 27
_diffrn_reflns_limit_l_min -27
_diffrn_reflns_number 38758
_diffrn_reflns_theta_full 25.08
_diffrn_reflns_theta_max 25.08
_diffrn_reflns_theta_min 1.40
_exptl_absorpt_coefficient_mu 1.466
_exptl_absorpt_correction_T_max 0.7992
_exptl_absorpt_correction_T_min 0.6843
_exptl_absorpt_correction_type empirical
_exptl_absorpt_process_details SADABS
_exptl_crystal_colour Green
_exptl_crystal_density_diffrn 1.458
_exptl_crystal_density_method 'not measured'
_exptl_crystal_description Prismatic
_exptl_crystal_F_000 1546
_exptl_crystal_size_max 0.28
_exptl_crystal_size_mid 0.24
_exptl_crystal_size_min 0.16
_refine_diff_density_max 0.898
_refine_diff_density_min -0.381
_refine_diff_density_rms 0.111
_refine_ls_abs_structure_details 'Flack H D (1983), Acta Cryst. A39, 876-881'
_refine_ls_abs_structure_Flack 0.04(2)
_refine_ls_extinction_method none
_refine_ls_goodness_of_fit_ref 1.039
_refine_ls_hydrogen_treatment mixed
_refine_ls_matrix_type full
_refine_ls_number_parameters 393
_refine_ls_number_reflns 6018
_refine_ls_number_restraints 29
_refine_ls_restrained_S_all 1.047
_refine_ls_R_factor_all 0.0774
_refine_ls_R_factor_gt 0.0631
_refine_ls_shift/su_max 0.001
_refine_ls_shift/su_mean 0.000
_refine_ls_structure_factor_coef Fsqd
_refine_ls_weighting_details 'calc w=1/[\s^2^(Fo^2^)+(0.1400P)^2^+0.5300P] where P=(Fo^2^+2Fc^2^)/3'
_refine_ls_weighting_scheme calc
_refine_ls_wR_factor_gt 0.1810
_refine_ls_wR_factor_ref 0.1922
_reflns_number_gt 4856
_reflns_number_total 6018
_reflns_threshold_expression >2sigma(I)
_cod_data_source_file cg5b00560_si_002.cif
_cod_data_source_block 1
_cod_depositor_comments
;
The following automatic conversions were performed:

'_symmetry_cell_setting' value 'Orthorhombic' changed to
'orthorhombic' according to
/usr/data/users/saulius/crontab/automatic-downloads/rss-feeds/ACS/lib/dictionaries/cif_core.dic
dictionary named 'cif_core.dic' version 2.4.2 from 2011-04-26.

'_exptl_absorpt_correction_type' value 'EMPIRICAL' changed to
'empirical' according to
/usr/data/users/saulius/crontab/automatic-downloads/rss-feeds/ACS/lib/dictionaries/cif_core.dic
dictionary named 'cif_core.dic' version 2.4.2 from 2011-04-26.

Automatic conversion script
Id: cif_fix_values 3271 2015-04-21 07:52:19Z andrius 

 Adding full bibliography for 4513359--4513361.cif.
;
_cod_original_sg_symbol_Hall P2ac2ab
_cod_original_sg_symbol_H-M P212121
_cod_original_formula_sum 'C21 H42.50 Cl2 Cu2 N6 O10.50'
_cod_database_code 4513359

loop_
_symmetry_equiv_pos_as_xyz
'x, y, z'
'-x+1/2, -y, z+1/2'
'x+1/2, -y+1/2, -z'
'-x, y+1/2, -z+1/2'

loop_
_atom_site_label
_atom_site_type_symbol
_atom_site_fract_x
_atom_site_fract_y
_atom_site_fract_z
_atom_site_U_iso_or_equiv
_atom_site_adp_type
_atom_site_occupancy
_atom_site_symmetry_multiplicity
_atom_site_calc_flag
_atom_site_refinement_flags
_atom_site_disorder_assembly
_atom_site_disorder_group
Cu1 Cu 0.83131(11) 0.79482(4) 0.82023(3) 0.0600(3) Uani 1 1 d . . .
Cu2 Cu 0.72553(12) 0.81996(4) 0.66613(3) 0.0664(3) Uani 1 1 d . A .
N15 N 0.8914(8) 0.8631(3) 0.8789(2) 0.0639(14) Uani 1 1 d . A .
O11 O 0.7492(9) 0.8942(2) 0.71954(19) 0.0835(16) Uani 1 1 d . . .
N12 N 0.7925(8) 0.8844(3) 0.7759(2) 0.0602(13) Uani 1 1 d . A .
C13 C 0.8233(11) 0.9410(3) 0.8053(3) 0.0682(17) Uani 1 1 d . . .
C131 C 0.7950(19) 1.0137(4) 0.7802(4) 0.112(4) Uani 1 1 d . A .
H13A H 0.9027 1.0343 0.7699 0.168 Uiso 1 1 calc R . .
H13B H 0.7397 1.0430 0.8088 0.168 Uiso 1 1 calc R . .
H13C H 0.7247 1.0103 0.7460 0.168 Uiso 1 1 calc R . .
C14 C 0.8768(10) 0.9281(3) 0.8663(3) 0.0671(18) Uani 1 1 d . A .
C141 C 0.9185(15) 0.9878(4) 0.9065(4) 0.098(3) Uani 1 1 d . . .
H14A H 0.8293 0.9929 0.9349 0.147 Uiso 1 1 calc R A .
H14B H 0.9288 1.0307 0.8843 0.147 Uiso 1 1 calc R . .
H14C H 1.0241 0.9782 0.9261 0.147 Uiso 1 1 calc R . .
C16B C 0.9403(13) 0.8370(5) 0.9358(3) 0.089(2) Uani 0.360(13) 1 d P A 1
H16A H 0.8465 0.8415 0.9632 0.107 Uiso 0.360(13) 1 calc PR A 1
H16B H 1.0368 0.8634 0.9508 0.107 Uiso 0.360(13) 1 calc PR A 1
C17B C 0.989(2) 0.7571(8) 0.9273(7) 0.052(5) Uiso 0.360(13) 1 d P A 1
H17A H 1.1010 0.7536 0.9098 0.062 Uiso 0.360(13) 1 calc PR A 1
H17B H 0.9917 0.7335 0.9649 0.062 Uiso 0.360(13) 1 calc PR A 1
N18B N 0.8637(8) 0.7228(3) 0.8895(2) 0.0616(13) Uani 0.360(13) 1 d P A 1
C19D C 0.907(3) 0.6511(12) 0.8753(11) 0.080(7) Uiso 0.360(13) 1 d P A 1
H19A H 0.8990 0.6234 0.9109 0.095 Uiso 0.360(13) 1 calc PR A 1
H19B H 0.8201 0.6333 0.8488 0.095 Uiso 0.360(13) 1 calc PR A 1
C19C C 0.689(3) 0.7177(11) 0.9230(9) 0.069(6) Uiso 0.360(13) 1 d P A 1
H19C H 0.6420 0.7647 0.9281 0.083 Uiso 0.360(13) 1 calc PR A 1
H19D H 0.7079 0.6974 0.9614 0.083 Uiso 0.360(13) 1 calc PR A 1
C20C C 0.558(5) 0.670(2) 0.888(2) 0.115(14) Uiso 0.360(13) 1 d P A 1
H20A H 0.4908 0.6991 0.8624 0.173 Uiso 0.360(13) 1 calc PR A 1
H20B H 0.4841 0.6457 0.9148 0.173 Uiso 0.360(13) 1 calc PR A 1
H20C H 0.6189 0.6356 0.8649 0.173 Uiso 0.360(13) 1 calc PR A 1
C20D C 1.062(4) 0.6380(17) 0.8505(14) 0.085(8) Uiso 0.360(13) 1 d P A 1
H20D H 1.0504 0.6353 0.8088 0.127 Uiso 0.360(13) 1 calc PR A 1
H20E H 1.1063 0.5940 0.8651 0.127 Uiso 0.360(13) 1 calc PR A 1
H20F H 1.1394 0.6756 0.8604 0.127 Uiso 0.360(13) 1 calc PR A 1
C16A C 0.9403(13) 0.8370(5) 0.9358(3) 0.089(2) Uani 0.640(13) 1 d P A 2
H16C H 0.9068 0.8700 0.9662 0.107 Uiso 0.640(13) 1 calc PR A 2
H16D H 1.0624 0.8298 0.9379 0.107 Uiso 0.640(13) 1 calc PR A 2
C17A C 0.845(2) 0.7658(8) 0.9427(7) 0.093(4) Uiso 0.640(13) 1 d P A 2
H17C H 0.8899 0.7402 0.9760 0.111 Uiso 0.640(13) 1 calc PR A 2
H17D H 0.7248 0.7749 0.9498 0.111 Uiso 0.640(13) 1 calc PR A 2
N18A N 0.8637(8) 0.7228(3) 0.8895(2) 0.0616(13) Uani 0.640(13) 1 d P A 2
C19B C 0.7418(17) 0.6626(8) 0.8923(7) 0.094(4) Uiso 0.640(13) 1 d PD A 2
H19E H 0.7621 0.6349 0.9273 0.113 Uiso 0.640(13) 1 calc PR A 2
H19F H 0.7569 0.6321 0.8586 0.113 Uiso 0.640(13) 1 calc PR A 2
C20B C 0.552(2) 0.6939(11) 0.8931(10) 0.096(6) Uiso 0.640(13) 1 d PD A 2
H20G H 0.5257 0.7108 0.9317 0.144 Uiso 0.640(13) 1 calc PR A 2
H20H H 0.4729 0.6574 0.8825 0.144 Uiso 0.640(13) 1 calc PR A 2
H20I H 0.5437 0.7323 0.8657 0.144 Uiso 0.640(13) 1 calc PR A 2
C19A C 1.040(2) 0.6927(9) 0.8893(7) 0.098(5) Uiso 0.640(13) 1 d P A 2
H19G H 1.0536 0.6615 0.9227 0.117 Uiso 0.640(13) 1 calc PR A 2
H19H H 1.1219 0.7310 0.8934 0.117 Uiso 0.640(13) 1 calc PR A 2
C20A C 1.082(3) 0.6498(11) 0.8313(9) 0.104(6) Uiso 0.640(13) 1 d P A 2
H20J H 1.0302 0.6038 0.8335 0.156 Uiso 0.640(13) 1 calc PR A 2
H20K H 1.2026 0.6449 0.8272 0.156 Uiso 0.640(13) 1 calc PR A 2
H20L H 1.0366 0.6749 0.7982 0.156 Uiso 0.640(13) 1 calc PR A 2
O21 O 0.7450(8) 0.7231(2) 0.7715(2) 0.0756(14) Uani 1 1 d . A .
N22 N 0.7215(7) 0.7314(3) 0.7139(2) 0.0579(12) Uani 1 1 d . . .
C23 C 0.6826(10) 0.6758(4) 0.6843(3) 0.0693(17) Uani 1 1 d . A .
C231 C 0.6728(17) 0.6052(4) 0.7122(5) 0.110(3) Uani 1 1 d . . .
H23A H 0.7537 0.6026 0.7436 0.166 Uiso 1 1 calc R A .
H23B H 0.6982 0.5693 0.6838 0.166 Uiso 1 1 calc R . .
H23C H 0.5602 0.5979 0.7273 0.166 Uiso 1 1 calc R . .
C24 C 0.6594(9) 0.6886(4) 0.6217(3) 0.0707(18) Uani 1 1 d . . .
C241 C 0.6354(17) 0.6272(5) 0.5804(4) 0.107(3) Uani 1 1 d . A .
H24A H 0.5393 0.5995 0.5927 0.161 Uiso 1 1 calc R . .
H24B H 0.7358 0.5982 0.5806 0.161 Uiso 1 1 calc R . .
H24C H 0.6158 0.6448 0.5416 0.161 Uiso 1 1 calc R . .
N25 N 0.6751(9) 0.7530(4) 0.6063(2) 0.0709(15) Uani 1 1 d . A .
C26 C 0.6582(18) 0.7795(5) 0.5462(3) 0.108(4) Uani 1 1 d . . .
H25A H 0.5411 0.7914 0.5370 0.130 Uiso 1 1 calc R A .
H25B H 0.7002 0.7454 0.5179 0.130 Uiso 1 1 calc R . .
C27 C 0.776(4) 0.8483(8) 0.5488(4) 0.203(10) Uani 1 1 d . A .
H27A H 0.8938 0.8352 0.5555 0.243 Uiso 1 1 calc R . .
H27B H 0.7692 0.8744 0.5124 0.243 Uiso 1 1 calc R . .
N28 N 0.7124(9) 0.8910(3) 0.5969(2) 0.0746(17) Uani 1 1 d D . .
C302 C 1.0104(16) 0.9397(7) 0.6135(7) 0.127(4) Uani 1 1 d U . .
H30A H 1.0242 0.9100 0.6472 0.191 Uiso 1 1 calc R A .
H30B H 1.0722 0.9830 0.6191 0.191 Uiso 1 1 calc R . .
H30C H 1.0534 0.9157 0.5796 0.191 Uiso 1 1 calc R . .
C301 C 0.830(2) 0.9555(8) 0.6052(7) 0.146(4) Uani 1 1 d U A .
H30D H 0.8191 0.9859 0.5713 0.175 Uiso 1 1 calc R . .
H30E H 0.7908 0.9820 0.6389 0.175 Uiso 1 1 calc R . .
C291 C 0.5423(18) 0.9094(9) 0.5980(8) 0.163(6) Uani 1 1 d DU A .
H29A H 0.5174 0.9304 0.6358 0.196 Uiso 1 1 calc R . .
H29B H 0.4751 0.8666 0.5948 0.196 Uiso 1 1 calc R . .
C292 C 0.484(3) 0.9614(11) 0.5499(9) 0.200(8) Uani 1 1 d U . .
H29C H 0.4353 1.0027 0.5677 0.300 Uiso 1 1 calc R A .
H29D H 0.4005 0.9388 0.5256 0.300 Uiso 1 1 calc R . .
H29E H 0.5802 0.9749 0.5265 0.300 Uiso 1 1 calc R . .
O31 O 1.1106(11) 0.7962(5) 0.7781(4) 0.062(2) Uani 0.50 1 d PD A .
C32 C 1.260(3) 0.8358(10) 0.7862(8) 0.118(8) Uani 0.50 1 d PD . .
H32A H 1.3522 0.8058 0.7729 0.141 Uiso 0.50 1 calc PR A .
H32B H 1.2736 0.8404 0.8281 0.141 Uiso 0.50 1 calc PR . .
C33 C 1.294(3) 0.9055(9) 0.7621(11) 0.130(9) Uani 0.50 1 d PD A .
H33A H 1.2592 0.9069 0.7220 0.195 Uiso 0.50 1 calc PR . .
H33B H 1.4141 0.9151 0.7646 0.195 Uiso 0.50 1 calc PR . .
H33C H 1.2326 0.9405 0.7840 0.195 Uiso 0.50 1 calc PR . .
Cl1 Cl 1.1594(3) 0.71882(12) 0.62724(9) 0.0890(6) Uani 1 1 d . B 2
Cl2 Cl 0.4442(3) 0.92239(12) 0.94885(10) 0.0895(6) Uani 1 1 d . C 2
O1 O 1.259(2) 0.6857(8) 0.6688(6) 0.231(7) Uani 1 1 d . B 2
O2 O 1.0554(10) 0.7727(4) 0.6579(4) 0.130(3) Uani 1 1 d . B 2
O3 O 1.2551(16) 0.7576(7) 0.5877(5) 0.189(5) Uani 1 1 d . B 2
O4 O 1.0571(15) 0.6750(6) 0.5961(6) 0.181(5) Uani 1 1 d . B 2
O5 O 0.5894(13) 0.9226(6) 0.9862(4) 0.154(3) Uani 1 1 d . C 2
O6 O 0.4062(18) 0.8529(4) 0.9386(5) 0.166(4) Uani 1 1 d . C 2
O7 O 0.4841(14) 0.9584(5) 0.8955(4) 0.136(3) Uani 1 1 d . C 2
O8 O 0.3128(15) 0.9558(6) 0.9789(4) 0.172(4) Uani 1 1 d . C 2

loop_
_atom_site_aniso_label
_atom_site_aniso_U_11
_atom_site_aniso_U_22
_atom_site_aniso_U_33
_atom_site_aniso_U_23
_atom_site_aniso_U_13
_atom_site_aniso_U_12
Cu1 0.0916(5) 0.0479(4) 0.0404(4) -0.0005(3) -0.0067(3) 0.0002(4)
Cu2 0.0957(6) 0.0622(5) 0.0413(4) -0.0001(3) -0.0056(4) -0.0094(4)
N15 0.084(4) 0.070(3) 0.038(2) -0.006(2) -0.002(2) -0.008(3)
O11 0.155(5) 0.053(2) 0.043(2) -0.0013(18) -0.017(3) -0.001(3)
N12 0.094(4) 0.046(3) 0.041(2) 0.0022(19) -0.008(3) 0.007(3)
C13 0.101(5) 0.051(3) 0.053(3) -0.001(3) -0.003(3) -0.002(4)
C131 0.197(12) 0.052(4) 0.086(5) 0.002(4) -0.023(7) -0.015(6)
C14 0.091(5) 0.049(3) 0.062(4) -0.008(3) -0.002(3) -0.009(3)
C141 0.149(8) 0.067(5) 0.078(5) -0.014(4) -0.023(5) -0.022(5)
C16B 0.117(7) 0.097(6) 0.053(4) -0.007(4) -0.025(4) 0.004(5)
N18B 0.078(4) 0.056(3) 0.051(3) 0.008(2) -0.005(3) 0.001(3)
C16A 0.117(7) 0.097(6) 0.053(4) -0.007(4) -0.025(4) 0.004(5)
N18A 0.078(4) 0.056(3) 0.051(3) 0.008(2) -0.005(3) 0.001(3)
O21 0.124(4) 0.053(2) 0.050(2) 0.0024(19) -0.017(3) -0.011(3)
N22 0.067(3) 0.057(3) 0.050(3) -0.004(2) -0.007(2) -0.007(2)
C23 0.085(4) 0.059(3) 0.064(4) -0.011(3) -0.014(4) -0.005(3)
C231 0.163(10) 0.055(4) 0.114(7) -0.008(4) -0.039(7) -0.026(6)
C24 0.066(4) 0.087(5) 0.060(4) -0.027(4) -0.002(3) -0.007(4)
C241 0.145(9) 0.094(6) 0.083(6) -0.034(5) -0.022(6) -0.006(6)
N25 0.087(4) 0.086(4) 0.040(3) -0.012(3) 0.000(3) -0.003(3)
C26 0.191(11) 0.094(6) 0.040(3) -0.009(4) -0.021(5) -0.009(7)
C27 0.40(3) 0.149(10) 0.054(5) 0.009(6) 0.059(11) -0.016(17)
N28 0.096(5) 0.078(4) 0.049(3) 0.009(3) 0.001(3) 0.006(3)
C302 0.117(7) 0.120(7) 0.145(8) 0.008(6) -0.010(6) -0.013(6)
C301 0.162(8) 0.134(7) 0.142(8) 0.045(7) -0.002(7) -0.006(7)
C291 0.145(9) 0.184(9) 0.160(9) 0.041(8) -0.013(7) 0.013(7)
C292 0.198(11) 0.226(11) 0.176(10) 0.016(9) -0.013(9) 0.016(9)
O31 0.074(5) 0.058(5) 0.056(5) -0.013(4) 0.017(4) -0.013(4)
C32 0.157(19) 0.128(16) 0.067(10) -0.029(10) 0.000(11) -0.062(15)
C33 0.14(2) 0.096(14) 0.16(2) 0.005(14) -0.061(18) 0.017(14)
Cl1 0.0937(13) 0.1014(14) 0.0719(11) 0.0006(10) 0.0031(11) 0.0085(12)
Cl2 0.1050(16) 0.0797(12) 0.0837(13) 0.0140(10) 0.0076(12) 0.0048(11)
O1 0.301(18) 0.239(14) 0.154(9) 0.048(9) -0.026(11) 0.092(14)
O2 0.113(5) 0.131(6) 0.147(7) -0.033(5) -0.011(5) 0.010(5)
O3 0.198(11) 0.223(12) 0.147(8) 0.001(8) 0.062(8) -0.057(10)
O4 0.153(8) 0.180(9) 0.209(11) -0.090(9) 0.023(8) -0.026(7)
O5 0.129(6) 0.218(10) 0.114(6) -0.003(7) -0.004(5) 0.005(7)
O6 0.244(12) 0.084(5) 0.169(8) 0.005(5) -0.022(9) -0.004(6)
O7 0.185(8) 0.123(6) 0.099(5) 0.037(5) 0.017(5) 0.020(6)
O8 0.179(9) 0.200(10) 0.137(7) 0.006(7) 0.033(7) 0.082(8)

loop_
_atom_type_symbol
_atom_type_description
_atom_type_scat_dispersion_real
_atom_type_scat_dispersion_imag
_atom_type_scat_source
C C 0.0033 0.0016 'International Tables Vol C Tables 4.2.6.8 and 6.1.1.4'
H H 0.0000 0.0000 'International Tables Vol C Tables 4.2.6.8 and 6.1.1.4'
N N 0.0061 0.0033 'International Tables Vol C Tables 4.2.6.8 and 6.1.1.4'
O O 0.0106 0.0060 'International Tables Vol C Tables 4.2.6.8 and 6.1.1.4'
Cl Cl 0.1484 0.1585 'International Tables Vol C Tables 4.2.6.8 and 6.1.1.4'
Cu Cu 0.3201 1.2651 'International Tables Vol C Tables 4.2.6.8 and 6.1.1.4'

loop_
_geom_angle_atom_site_label_1
_geom_angle_atom_site_label_2
_geom_angle_atom_site_label_3
_geom_angle
O21 Cu1 N15 170.6(2)
O21 Cu1 N12 104.7(2)
N15 Cu1 N12 79.8(2)
O21 Cu1 N18B 91.4(2)
N15 Cu1 N18B 83.0(2)
N12 Cu1 N18B 161.7(2)
O21 Cu1 N18A 91.4(2)
N15 Cu1 N18A 83.0(2)
N12 Cu1 N18A 161.7(2)
N18B Cu1 N18A 0.0(2)
O21 Cu1 O31 95.7(3)
N15 Cu1 O31 92.8(3)
N12 Cu1 O31 85.8(3)
N18B Cu1 O31 101.5(3)
N18A Cu1 O31 101.5(3)
O11 Cu2 N25 171.2(3)
O11 Cu2 N22 105.8(2)
N25 Cu2 N22 80.4(2)
O11 Cu2 N28 91.0(2)
N25 Cu2 N28 82.6(3)
N22 Cu2 N28 163.0(2)
C14 N15 C16A 124.1(6)
C14 N15 C16B 124.1(6)
C16A N15 C16B 0.0(8)
C14 N15 Cu1 118.0(5)
C16A N15 Cu1 117.8(5)
C16B N15 Cu1 117.8(5)
N12 O11 Cu2 123.2(4)
C13 N12 O11 115.7(5)
C13 N12 Cu1 114.2(4)
O11 N12 Cu1 129.9(4)
N12 C13 C14 114.2(6)
N12 C13 C131 122.2(6)
C14 C13 C131 123.5(6)
N15 C14 C13 113.7(6)
N15 C14 C141 125.0(7)
C13 C14 C141 121.3(6)
N15 C16B C17B 106.3(8)
N18B C17B C16B 109.7(11)
C19D N18B C17B 113.3(13)
C19D N18B C19C 104.8(13)
C17B N18B C19C 109.0(10)
C19D N18B Cu1 118.0(11)
C17B N18B Cu1 103.9(7)
C19C N18B Cu1 107.6(8)
C20D C19D N18B 118(2)
N18B C19C C20C 111(2)
N15 C16A C17A 105.0(8)
N18A C17A C16A 110.2(10)
C17A N18A C19B 108.7(9)
C17A N18A C19A 107.8(10)
C19B N18A C19A 107.8(9)
C17A N18A Cu1 104.7(6)
C19B N18A Cu1 116.7(7)
C19A N18A Cu1 110.8(7)
N18A C19B C20B 108.5(12)
N18A C19A C20A 112.6(13)
N22 O21 Cu1 123.3(4)
C23 N22 O21 117.0(5)
C23 N22 Cu2 113.6(4)
O21 N22 Cu2 129.3(4)
N22 C23 C24 114.1(6)
N22 C23 C231 121.4(7)
C24 C23 C231 124.3(7)
N25 C24 C23 114.6(6)
N25 C24 C241 125.1(7)
C23 C24 C241 120.1(8)
C24 N25 C26 125.1(6)
C24 N25 Cu2 117.2(5)
C26 N25 Cu2 117.7(5)
N25 C26 C27 100.9(7)
N28 C27 C26 106.3(14)
C291 N28 C27 119.1(15)
C291 N28 C301 112.3(11)
C27 N28 C301 109.0(12)
C291 N28 Cu2 101.3(8)
C27 N28 Cu2 101.6(6)
C301 N28 Cu2 112.7(6)
C302 C301 N28 115.9(12)
N28 C291 C292 115.7(15)
C32 O31 Cu1 135.9(10)
O31 C32 C33 126.2(17)
O4 Cl1 O1 114.8(10)
O4 Cl1 O3 107.6(8)
O1 Cl1 O3 112.4(11)
O4 Cl1 O2 110.0(6)
O1 Cl1 O2 107.4(7)
O3 Cl1 O2 104.2(7)
O6 Cl2 O8 111.1(9)
O6 Cl2 O5 106.2(7)
O8 Cl2 O5 107.2(7)
O6 Cl2 O7 111.0(7)
O8 Cl2 O7 111.6(6)
O5 Cl2 O7 109.6(6)

loop_
_geom_bond_atom_site_label_1
_geom_bond_atom_site_label_2
_geom_bond_distance
Cu1 O21 1.881(5)
Cu1 N15 1.921(5)
Cu1 N12 1.997(5)
Cu1 N18B 2.103(5)
Cu1 N18A 2.103(5)
Cu1 O31 2.396(8)
Cu2 O11 1.870(4)
Cu2 N25 1.905(6)
Cu2 N22 1.999(5)
Cu2 N28 2.078(6)
N15 C14 1.266(9)
N15 C16A 1.444(9)
N15 C16B 1.444(9)
O11 N12 1.346(7)
N12 C13 1.286(8)
C13 C14 1.478(10)
C13 C131 1.506(10)
C14 C141 1.492(10)
C16B C17B 1.570(18)
C17B N18B 1.459(17)
N18B C19D 1.43(2)
N18B C19C 1.57(2)
C19D C20D 1.37(4)
C19C C20C 1.59(4)
C16A C17A 1.548(17)
C17A N18A 1.471(15)
N18A C19B 1.488(16)
N18A C19A 1.500(17)
C19B C20B 1.604(16)
C19A C20A 1.59(2)
O21 N22 1.339(7)
N22 C23 1.286(8)
C23 C24 1.464(10)
C23 C231 1.480(11)
C24 N25 1.273(10)
C24 C241 1.507(10)
N25 C26 1.470(9)
C26 C27 1.60(2)
C27 N28 1.453(15)
N28 C291 1.381(14)
N28 C301 1.543(16)
C302 C301 1.46(2)
C291 C292 1.54(2)
O31 C32 1.402(15)
C32 C33 1.452(16)
Cl1 O4 1.356(10)
Cl1 O1 1.381(12)
Cl1 O3 1.385(10)
Cl1 O2 1.481(8)
Cl2 O6 1.368(9)
Cl2 O8 1.391(10)
Cl2 O5 1.425(10)
Cl2 O7 1.433(8)
